data_7707964
loop_
_publ_author_name
'P\"uschmann, Sabrina D'
'Fr\"uhwirt, Philipp'
'M\"uller, Stefanie M'
'Wagner, Stefan H.'
'Torvisco, Ana'
'Fischer, Roland C.'
'Kelterer, Anne-Marie'
'Griesser, Thomas'
'Gescheidt, Georg'
'Haas, Michael'

_publ_section_title
;
 Synthesis and characterization of diacylgermanes: persistent derivatives
 with superior photoreactivity.
;
_journal_issue 34
_journal_name_full 'Dalton transactions (Cambridge, England : 2003)'
_journal_page_first 11965
_journal_page_last 11974
_journal_paper_doi 10.1039/d1dt02091a
_journal_volume 50
_journal_year 2021
_chemical_formula_moiety 'C38 H44 Ge O2'
_chemical_formula_sum 'C38 H44 Ge O2'
_chemical_formula_weight 605.32
_space_group_crystal_system monoclinic
_space_group_IT_number 14
_space_group_name_Hall '-P 2yn'
_space_group_name_H-M_alt 'P 1 21/n 1'
_atom_sites_solution_hydrogens geom
_atom_sites_solution_primary dual
_audit_creation_date 2020-05-25
_audit_creation_method
;
Olex2 1.2
(compiled 2018.05.29 svn.r3508 for OlexSys, GUI svn.r5506)
;
_audit_update_record
;
2021-04-20 deposited with the CCDC.	2021-08-05 downloaded from the CCDC.
;
_cell_angle_alpha 90
_cell_angle_beta 100.182(3)
_cell_angle_gamma 90
_cell_formula_units_Z 4
_cell_length_a 13.8778(7)
_cell_length_b 13.9293(7)
_cell_length_c 16.3118(8)
_cell_measurement_reflns_used 9096
_cell_measurement_temperature 100(2)
_cell_measurement_theta_max 29.72
_cell_measurement_theta_min 2.30
_cell_volume 3103.5(3)
_computing_cell_refinement 'SAINT v8.34A (Bruker, 2013)'
_computing_data_reduction 'SAINT v8.34A (Bruker, 2013)'
_computing_molecular_graphics 'Olex2 (Dolomanov et al., 2009)'
_computing_publication_material 'Olex2 (Dolomanov et al., 2009)'
_computing_structure_refinement 'XL (Sheldrick, 2008)'
_computing_structure_solution 'ShelXD (Sheldrick, 2008)'
_diffrn_ambient_temperature 99.98
_diffrn_detector 'Bruker APEX2 area detector'
_diffrn_detector_area_resol_mean 7.9
_diffrn_detector_type 'CCD area detector'
_diffrn_measured_fraction_theta_full 1.000
_diffrn_measured_fraction_theta_max 0.998
_diffrn_measurement_device 'three-circle diffractometer'
_diffrn_measurement_device_type 'Bruker SMART APEX2 area detector'
_diffrn_measurement_method '\w and \f scans'
_diffrn_radiation_monochromator 'mirror optics'
_diffrn_radiation_probe x-ray
_diffrn_radiation_type MoK\a
_diffrn_radiation_wavelength 0.71073
_diffrn_reflns_av_R_equivalents 0.0759
_diffrn_reflns_av_unetI/netI 0.0399
_diffrn_reflns_Laue_measured_fraction_full 1.000
_diffrn_reflns_Laue_measured_fraction_max 0.998
_diffrn_reflns_limit_h_max 19
_diffrn_reflns_limit_h_min -19
_diffrn_reflns_limit_k_max 19
_diffrn_reflns_limit_k_min -19
_diffrn_reflns_limit_l_max 22
_diffrn_reflns_limit_l_min -20
_diffrn_reflns_number 116649
_diffrn_reflns_point_group_measured_fraction_full 1.000
_diffrn_reflns_point_group_measured_fraction_max 0.998
_diffrn_reflns_theta_full 25.242
_diffrn_reflns_theta_max 30.026
_diffrn_reflns_theta_min 1.936
_diffrn_source 'microfocus sealed X-ray tube'
_diffrn_source_type 'Incoatec I\ms'
_diffrn_standards_number 0
_exptl_absorpt_coefficient_mu 1.019
_exptl_absorpt_correction_T_max 0.7460
_exptl_absorpt_correction_T_min 0.5506
_exptl_absorpt_correction_type multi-scan
_exptl_absorpt_process_details
'SADABS-2014/4 (Bruker,2014/4) was used for absorption correction. wR2(int) was 0.1419 before and 0.0764 after correction. The Ratio of minimum to maximum transmission is 0.7381. The \l/2 correction factor is Not present.'
_exptl_crystal_colour 'clear yellow'
_exptl_crystal_colour_lustre clear
_exptl_crystal_colour_primary yellow
_exptl_crystal_density_diffrn 1.295
_exptl_crystal_description block
_exptl_crystal_F_000 1280
_exptl_crystal_size_max 0.39
_exptl_crystal_size_mid 0.27
_exptl_crystal_size_min 0.19
_refine_diff_density_max 1.104
_refine_diff_density_min -0.454
_refine_diff_density_rms 0.073
_refine_ls_extinction_method none
_refine_ls_goodness_of_fit_ref 1.032
_refine_ls_hydrogen_treatment constr
_refine_ls_matrix_type full
_refine_ls_number_parameters 382
_refine_ls_number_reflns 9063
_refine_ls_number_restraints 0
_refine_ls_restrained_S_all 1.032
_refine_ls_R_factor_all 0.0501
_refine_ls_R_factor_gt 0.0353
_refine_ls_shift/su_max 0.002
_refine_ls_shift/su_mean 0.000
_refine_ls_structure_factor_coef Fsqd
_refine_ls_weighting_details 'w=1/[\s^2^(Fo^2^)+(0.0391P)^2^+2.5603P] where P=(Fo^2^+2Fc^2^)/3'
_refine_ls_weighting_scheme calc
_refine_ls_wR_factor_gt 0.0851
_refine_ls_wR_factor_ref 0.0926
_reflns_Friedel_coverage 0.000
_reflns_number_gt 7410
_reflns_number_total 9063
_reflns_threshold_expression 'I > 2\s(I)'
_cod_data_source_file d1dt02091a3.cif
_cod_data_source_block rf1875_0m_a
_cod_depositor_comments 'Adding full bibliography for 7707961--7707965.cif.'
_cod_database_code 7707964
_publcif_datablock.id {5a4a05fc-e879-4de5-87ce-65a0312de1e1}

_shelx_shelxl_version_number 2018/3
_shelx_space_group_comment
;
The symmetry employed for this shelxl refinement is uniquely defined
by the following loop, which should always be used as a source of
symmetry information in preference to the above space-group names.
They are only intended as comments.
;
_olex2_refinement_description
;
1. Fixed Uiso
 At 1.2 times of:
  All C(H) groups
 At 1.5 times of:
  All C(H,H,H) groups
2.a Aromatic/amide H refined with riding coordinates:
 C4(H4), C6(H6), C14(H14), C16(H16), C23(H23), C25(H25), C32(H32), C34(H34)
2.b Idealised Me refined as rotating group:
 C8(H8A,H8B,H8C), C9(H9A,H9B,H9C), C10(H10A,H10B,H10C), C18(H18A,H18B,H18C),
 C19(H19A,H19B,H19C), C20(H20A,H20B,H20C), C27(H27A,H27B,H27C), C28(H28A,H28B,
 H28C), C29(H29A,H29B,H29C), C36(H36A,H36B,H36C), C37(H37A,H37B,H37C), C38(H38A,
 H38B,H38C)
;
_olex2_submission_special_instructions 'No special instructions were received'
_publcif_funding_html
;
;

loop_
_space_group_symop_operation_xyz
'x, y, z'
'-x+1/2, y+1/2, -z+1/2'
'-x, -y, -z'
'x-1/2, -y-1/2, z-1/2'

loop_
_atom_site_label
_atom_site_type_symbol
_atom_site_fract_x
_atom_site_fract_y
_atom_site_fract_z
_atom_site_U_iso_or_equiv
_atom_site_adp_type
_atom_site_occupancy
_atom_site_site_symmetry_order
_atom_site_calc_flag
_atom_site_refinement_flags_posn
_atom_site_refinement_flags_adp
_atom_site_refinement_flags_occupancy
_atom_site_disorder_assembly
_atom_site_disorder_group
Ge1 Ge 0.52534(2) 0.78861(2) 0.80425(2) 0.01124(5) Uani 1 1 d . . . . .
O1 O 0.37535(9) 0.90092(9) 0.70317(8) 0.0188(3) Uani 1 1 d . . . . .
C1 C 0.45318(11) 0.86221(11) 0.70142(10) 0.0139(3) Uani 1 1 d . . . . .
C2 C 0.49945(12) 0.86984(12) 0.62383(11) 0.0154(3) Uani 1 1 d . . . . .
O2 O 0.56135(9) 0.81862(9) 0.97761(8) 0.0202(3) Uani 1 1 d . . . . .
C3 C 0.57623(12) 0.93446(12) 0.62072(11) 0.0172(3) Uani 1 1 d . . . . .
C4 C 0.61643(13) 0.93917(13) 0.54856(12) 0.0202(4) Uani 1 1 d . . . . .
H4 H 0.668513 0.982852 0.546501 0.024 Uiso 1 1 calc R . . . .
C5 C 0.58343(13) 0.88272(13) 0.47988(12) 0.0201(3) Uani 1 1 d . . . . .
C6 C 0.50463(12) 0.82050(12) 0.48352(11) 0.0155(3) Uani 1 1 d . . . . .
H6 H 0.479653 0.782360 0.436245 0.019 Uiso 1 1 calc R . . . .
C7 C 0.46253(12) 0.81319(12) 0.55367(11) 0.0168(3) Uani 1 1 d . . . . .
C8 C 0.61279(14) 1.00363(13) 0.69049(12) 0.0224(4) Uani 1 1 d . . . . .
H8A H 0.682380 0.991669 0.711415 0.034 Uiso 1 1 calc GR . . . .
H8B H 0.575617 0.994534 0.735690 0.034 Uiso 1 1 calc GR . . . .
H8C H 0.604120 1.069630 0.669668 0.034 Uiso 1 1 calc GR . . . .
C9 C 0.63001(15) 0.89017(15) 0.40373(13) 0.0274(4) Uani 1 1 d . . . . .
H9A H 0.582148 0.915160 0.357190 0.041 Uiso 1 1 calc GR . . . .
H9B H 0.652026 0.826496 0.389352 0.041 Uiso 1 1 calc GR . . . .
H9C H 0.686259 0.933728 0.414960 0.041 Uiso 1 1 calc GR . . . .
C13 C 0.36670(12) 0.96415(12) 0.89222(10) 0.0155(3) Uani 1 1 d . . . . .
C12 C 0.39996(12) 0.87439(12) 0.92521(10) 0.0143(3) Uani 1 1 d . . . . .
C11 C 0.50040(12) 0.83851(11) 0.91702(11) 0.0148(3) Uani 1 1 d . . . . .
C10 C 0.37683(14) 0.74538(14) 0.55271(12) 0.0229(4) Uani 1 1 d . . . . .
H10A H 0.363499 0.711508 0.499246 0.034 Uiso 1 1 calc GR . . . .
H10B H 0.318826 0.782145 0.560259 0.034 Uiso 1 1 calc GR . . . .
H10C H 0.392790 0.698678 0.598011 0.034 Uiso 1 1 calc GR . . . .
C14 C 0.27050(13) 0.99099(12) 0.89468(11) 0.0178(3) Uani 1 1 d . . . . .
H14 H 0.247589 1.051582 0.872612 0.021 Uiso 1 1 calc R . . . .
C15 C 0.20692(12) 0.93148(12) 0.92859(11) 0.0182(3) Uani 1 1 d . . . . .
C16 C 0.24323(13) 0.84504(12) 0.96441(11) 0.0180(3) Uani 1 1 d . . . . .
H16 H 0.201241 0.805005 0.989510 0.022 Uiso 1 1 calc R . . . .
C17 C 0.33918(12) 0.81542(12) 0.96458(10) 0.0154(3) Uani 1 1 d . . . . .
C18 C 0.43338(13) 1.03372(12) 0.85898(12) 0.0204(4) Uani 1 1 d . . . . .
H18A H 0.400070 1.059570 0.805556 0.031 Uiso 1 1 calc GR . . . .
H18B H 0.493272 1.000480 0.851006 0.031 Uiso 1 1 calc GR . . . .
H18C H 0.450208 1.086410 0.898755 0.031 Uiso 1 1 calc GR . . . .
C19 C 0.10196(13) 0.96081(14) 0.92750(14) 0.0261(4) Uani 1 1 d . . . . .
H19A H 0.072871 0.982832 0.871528 0.039 Uiso 1 1 calc GR . . . .
H19B H 0.099967 1.012924 0.967528 0.039 Uiso 1 1 calc GR . . . .
H19C H 0.064918 0.905704 0.942741 0.039 Uiso 1 1 calc GR . . . .
C20 C 0.37423(14) 0.72140(12) 1.00578(12) 0.0214(4) Uani 1 1 d . . . . .
H20A H 0.391759 0.677304 0.963962 0.032 Uiso 1 1 calc GR . . . .
H20B H 0.321927 0.692952 1.031095 0.032 Uiso 1 1 calc GR . . . .
H20C H 0.431716 0.733031 1.048973 0.032 Uiso 1 1 calc GR . . . .
C21 C 0.66287(11) 0.78711(11) 0.78847(11) 0.0135(3) Uani 1 1 d . . . . .
C22 C 0.73470(12) 0.85013(12) 0.83095(11) 0.0158(3) Uani 1 1 d . . . . .
C23 C 0.83030(12) 0.84594(13) 0.81520(11) 0.0193(3) Uani 1 1 d . . . . .
H23 H 0.878163 0.888229 0.844342 0.023 Uiso 1 1 calc R . . . .
C24 C 0.85744(12) 0.78189(13) 0.75829(12) 0.0197(3) Uani 1 1 d . . . . .
C25 C 0.78623(13) 0.72159(12) 0.71547(11) 0.0180(3) Uani 1 1 d . . . . .
H25 H 0.803537 0.678239 0.675509 0.022 Uiso 1 1 calc R . . . .
C26 C 0.68974(12) 0.72285(11) 0.72949(11) 0.0149(3) Uani 1 1 d . . . . .
C27 C 0.71376(13) 0.92319(13) 0.89412(12) 0.0210(4) Uani 1 1 d . . . . .
H27A H 0.764719 0.972716 0.901277 0.031 Uiso 1 1 calc GR . . . .
H27B H 0.713140 0.891245 0.947554 0.031 Uiso 1 1 calc GR . . . .
H27C H 0.649869 0.952948 0.874461 0.031 Uiso 1 1 calc GR . . . .
C28 C 0.96154(13) 0.78016(16) 0.74242(14) 0.0280(4) Uani 1 1 d . . . . .
H28A H 0.972383 0.721144 0.712628 0.042 Uiso 1 1 calc GR . . . .
H28B H 1.007054 0.782269 0.795675 0.042 Uiso 1 1 calc GR . . . .
H28C H 0.972649 0.835938 0.708678 0.042 Uiso 1 1 calc GR . . . .
C29 C 0.61915(13) 0.65231(12) 0.68021(11) 0.0185(3) Uani 1 1 d . . . . .
H29A H 0.641692 0.636082 0.628268 0.028 Uiso 1 1 calc GR . . . .
H29B H 0.553886 0.681305 0.667290 0.028 Uiso 1 1 calc GR . . . .
H29C H 0.616200 0.593904 0.713161 0.028 Uiso 1 1 calc GR . . . .
C30 C 0.47395(11) 0.65874(11) 0.82134(10) 0.0124(3) Uani 1 1 d . . . . .
C31 C 0.37378(11) 0.63572(11) 0.79680(10) 0.0126(3) Uani 1 1 d . . . . .
C32 C 0.34011(12) 0.54433(12) 0.81306(11) 0.0149(3) Uani 1 1 d . . . . .
H32 H 0.273219 0.528845 0.794096 0.018 Uiso 1 1 calc R . . . .
C33 C 0.40171(12) 0.47533(12) 0.85622(11) 0.0161(3) Uani 1 1 d . . . . .
C34 C 0.49895(12) 0.50056(12) 0.88433(11) 0.0170(3) Uani 1 1 d . . . . .
H34 H 0.541356 0.455236 0.915863 0.020 Uiso 1 1 calc R . . . .
C35 C 0.53643(12) 0.59024(11) 0.86780(11) 0.0146(3) Uani 1 1 d . . . . .
C36 C 0.29794(11) 0.70764(12) 0.75698(11) 0.0159(3) Uani 1 1 d . . . . .
H36A H 0.302386 0.715288 0.698039 0.024 Uiso 1 1 calc GR . . . .
H36B H 0.309884 0.769613 0.785387 0.024 Uiso 1 1 calc GR . . . .
H36C H 0.232437 0.684561 0.761721 0.024 Uiso 1 1 calc GR . . . .
C37 C 0.36279(13) 0.37758(12) 0.87273(13) 0.0224(4) Uani 1 1 d . . . . .
H37A H 0.358285 0.337847 0.822618 0.034 Uiso 1 1 calc GR . . . .
H37B H 0.297676 0.384273 0.887514 0.034 Uiso 1 1 calc GR . . . .
H37C H 0.407089 0.347039 0.918804 0.034 Uiso 1 1 calc GR . . . .
C38 C 0.64319(12) 0.60897(13) 0.90395(12) 0.0196(3) Uani 1 1 d . . . . .
H38A H 0.682457 0.603843 0.859766 0.029 Uiso 1 1 calc GR . . . .
H38B H 0.665970 0.561553 0.947456 0.029 Uiso 1 1 calc GR . . . .
H38C H 0.650110 0.673613 0.927990 0.029 Uiso 1 1 calc GR . . . .

loop_
_atom_site_aniso_label
_atom_site_aniso_U_11
_atom_site_aniso_U_22
_atom_site_aniso_U_33
_atom_site_aniso_U_23
_atom_site_aniso_U_13
_atom_site_aniso_U_12
Ge1 0.01100(8) 0.01094(8) 0.01205(9) -0.00159(6) 0.00280(6) 0.00010(6)
O1 0.0178(6) 0.0188(6) 0.0203(7) 0.0000(5) 0.0051(5) 0.0011(5)
C1 0.0151(7) 0.0115(7) 0.0153(8) -0.0030(6) 0.0034(6) -0.0034(5)
C2 0.0151(7) 0.0151(7) 0.0162(8) 0.0018(6) 0.0036(6) 0.0020(6)
O2 0.0207(6) 0.0230(6) 0.0165(6) -0.0011(5) 0.0018(5) 0.0024(5)
C3 0.0178(8) 0.0147(7) 0.0191(9) 0.0004(6) 0.0026(6) -0.0004(6)
C4 0.0172(8) 0.0188(8) 0.0265(10) 0.0033(7) 0.0085(7) -0.0009(6)
C5 0.0216(8) 0.0208(8) 0.0200(9) 0.0044(7) 0.0093(7) 0.0042(7)
C6 0.0201(8) 0.0138(7) 0.0136(8) -0.0005(6) 0.0051(6) -0.0009(6)
C7 0.0179(8) 0.0155(7) 0.0175(9) -0.0015(6) 0.0041(6) 0.0002(6)
C8 0.0236(9) 0.0208(8) 0.0229(10) -0.0022(7) 0.0040(7) -0.0064(7)
C9 0.0315(10) 0.0291(10) 0.0272(11) 0.0097(8) 0.0202(8) 0.0070(8)
C13 0.0210(8) 0.0139(7) 0.0118(8) -0.0025(6) 0.0037(6) 0.0002(6)
C12 0.0170(7) 0.0149(7) 0.0113(8) -0.0029(6) 0.0034(6) 0.0019(6)
C11 0.0191(8) 0.0109(7) 0.0148(8) -0.0021(6) 0.0043(6) -0.0011(6)
C10 0.0238(9) 0.0253(9) 0.0206(9) -0.0072(7) 0.0069(7) -0.0089(7)
C14 0.0225(8) 0.0145(7) 0.0163(8) -0.0009(6) 0.0032(6) 0.0047(6)
C15 0.0181(8) 0.0191(8) 0.0173(8) -0.0050(7) 0.0026(6) 0.0025(6)
C16 0.0200(8) 0.0176(8) 0.0179(9) -0.0029(6) 0.0076(7) -0.0017(6)
C17 0.0208(8) 0.0145(7) 0.0114(8) -0.0014(6) 0.0043(6) 0.0013(6)
C18 0.0270(9) 0.0142(7) 0.0218(9) -0.0013(7) 0.0093(7) -0.0004(6)
C19 0.0188(8) 0.0252(9) 0.0344(11) -0.0027(8) 0.0054(8) 0.0024(7)
C20 0.0269(9) 0.0192(8) 0.0202(9) 0.0055(7) 0.0097(7) 0.0049(7)
C21 0.0131(7) 0.0131(7) 0.0145(8) 0.0018(6) 0.0033(6) 0.0002(6)
C22 0.0150(7) 0.0167(7) 0.0149(8) 0.0020(6) 0.0010(6) 0.0001(6)
C23 0.0145(7) 0.0228(8) 0.0197(9) 0.0042(7) 0.0006(6) -0.0029(6)
C24 0.0138(7) 0.0258(9) 0.0203(9) 0.0095(7) 0.0053(6) 0.0030(6)
C25 0.0199(8) 0.0185(8) 0.0176(9) 0.0040(6) 0.0085(6) 0.0042(6)
C26 0.0166(7) 0.0138(7) 0.0149(8) 0.0019(6) 0.0044(6) 0.0018(6)
C27 0.0182(8) 0.0230(8) 0.0210(9) -0.0062(7) 0.0016(7) -0.0044(7)
C28 0.0162(8) 0.0417(11) 0.0277(11) 0.0088(9) 0.0086(7) 0.0027(8)
C29 0.0222(8) 0.0169(8) 0.0172(9) -0.0050(6) 0.0060(7) 0.0004(6)
C30 0.0147(7) 0.0122(7) 0.0113(7) -0.0013(6) 0.0048(6) 0.0007(5)
C31 0.0144(7) 0.0149(7) 0.0094(7) 0.0001(6) 0.0042(6) 0.0006(6)
C32 0.0145(7) 0.0168(7) 0.0144(8) -0.0004(6) 0.0050(6) -0.0015(6)
C33 0.0189(8) 0.0144(7) 0.0165(8) 0.0007(6) 0.0073(6) -0.0001(6)
C34 0.0176(8) 0.0146(7) 0.0191(9) 0.0013(6) 0.0042(6) 0.0028(6)
C35 0.0139(7) 0.0148(7) 0.0153(8) -0.0015(6) 0.0032(6) 0.0010(6)
C36 0.0126(7) 0.0170(7) 0.0182(8) 0.0032(6) 0.0024(6) -0.0007(6)
C37 0.0189(8) 0.0165(8) 0.0330(11) 0.0043(7) 0.0078(7) -0.0017(6)
C38 0.0146(7) 0.0186(8) 0.0245(9) 0.0039(7) 0.0004(7) 0.0012(6)

loop_
_atom_type_symbol
_atom_type_description
_atom_type_scat_dispersion_real
_atom_type_scat_dispersion_imag
_atom_type_scat_source
C C 0.0033 0.0016 'International Tables Vol C Tables 4.2.6.8 and 6.1.1.4'
O O 0.0106 0.0060 'International Tables Vol C Tables 4.2.6.8 and 6.1.1.4'
Ge Ge 0.1547 1.8001 'International Tables Vol C Tables 4.2.6.8 and 6.1.1.4'
H H 0.0000 0.0000 'International Tables Vol C Tables 4.2.6.8 and 6.1.1.4'

loop_
_geom_angle_atom_site_label_1
_geom_angle_atom_site_label_2
_geom_angle_atom_site_label_3
_geom_angle
_geom_angle_site_symmetry_1
_geom_angle_site_symmetry_3
_geom_angle_publ_flag
C11 Ge1 C1 115.15(6) . . ?
C21 Ge1 C1 103.93(7) . . ?
C21 Ge1 C11 116.19(7) . . ?
C21 Ge1 C30 112.93(6) . . ?
C30 Ge1 C1 115.59(6) . . ?
C30 Ge1 C11 93.51(6) . . ?
O1 C1 Ge1 120.48(13) . . ?
O1 C1 C2 119.85(15) . . ?
C2 C1 Ge1 119.65(11) . . ?
C3 C2 C1 120.68(15) . . ?
C3 C2 C7 119.94(16) . . ?
C7 C2 C1 119.35(14) . . ?
C2 C3 C8 122.60(16) . . ?
C4 C3 C2 118.82(16) . . ?
C4 C3 C8 118.47(16) . . ?
C3 C4 H4 118.8 . . ?
C5 C4 C3 122.38(16) . . ?
C5 C4 H4 118.8 . . ?
C4 C5 C6 117.81(16) . . ?
C4 C5 C9 120.19(17) . . ?
C6 C5 C9 121.99(18) . . ?
C5 C6 H6 119.1 . . ?
C7 C6 C5 121.90(16) . . ?
C7 C6 H6 119.1 . . ?
C2 C7 C10 121.92(16) . . ?
C6 C7 C2 119.10(16) . . ?
C6 C7 C10 118.98(16) . . ?
C3 C8 H8A 109.5 . . ?
C3 C8 H8B 109.5 . . ?
C3 C8 H8C 109.5 . . ?
H8A C8 H8B 109.5 . . ?
H8A C8 H8C 109.5 . . ?
H8B C8 H8C 109.5 . . ?
C5 C9 H9A 109.5 . . ?
C5 C9 H9B 109.5 . . ?
C5 C9 H9C 109.5 . . ?
H9A C9 H9B 109.5 . . ?
H9A C9 H9C 109.5 . . ?
H9B C9 H9C 109.5 . . ?
C12 C13 C18 121.94(15) . . ?
C14 C13 C12 118.60(16) . . ?
C14 C13 C18 119.37(15) . . ?
C13 C12 C11 120.42(15) . . ?
C13 C12 C17 120.64(15) . . ?
C17 C12 C11 118.92(14) . . ?
O2 C11 Ge1 116.67(12) . . ?
O2 C11 C12 121.67(15) . . ?
C12 C11 Ge1 119.77(11) . . ?
C7 C10 H10A 109.5 . . ?
C7 C10 H10B 109.5 . . ?
C7 C10 H10C 109.5 . . ?
H10A C10 H10B 109.5 . . ?
H10A C10 H10C 109.5 . . ?
H10B C10 H10C 109.5 . . ?
C13 C14 H14 119.1 . . ?
C13 C14 C15 121.90(16) . . ?
C15 C14 H14 119.1 . . ?
C14 C15 C19 120.75(16) . . ?
C16 C15 C14 118.22(16) . . ?
C16 C15 C19 121.02(17) . . ?
C15 C16 H16 119.0 . . ?
C15 C16 C17 122.10(16) . . ?
C17 C16 H16 119.0 . . ?
C12 C17 C20 122.36(15) . . ?
C16 C17 C12 118.34(15) . . ?
C16 C17 C20 119.30(15) . . ?
C13 C18 H18A 109.5 . . ?
C13 C18 H18B 109.5 . . ?
C13 C18 H18C 109.5 . . ?
H18A C18 H18B 109.5 . . ?
H18A C18 H18C 109.5 . . ?
H18B C18 H18C 109.5 . . ?
C15 C19 H19A 109.5 . . ?
C15 C19 H19B 109.5 . . ?
C15 C19 H19C 109.5 . . ?
H19A C19 H19B 109.5 . . ?
H19A C19 H19C 109.5 . . ?
H19B C19 H19C 109.5 . . ?
C17 C20 H20A 109.5 . . ?
C17 C20 H20B 109.5 . . ?
C17 C20 H20C 109.5 . . ?
H20A C20 H20B 109.5 . . ?
H20A C20 H20C 109.5 . . ?
H20B C20 H20C 109.5 . . ?
C22 C21 Ge1 122.99(12) . . ?
C26 C21 Ge1 118.32(12) . . ?
C26 C21 C22 118.64(15) . . ?
C21 C22 C27 123.21(15) . . ?
C23 C22 C21 119.62(16) . . ?
C23 C22 C27 117.17(15) . . ?
C22 C23 H23 119.0 . . ?
C24 C23 C22 121.96(16) . . ?
C24 C23 H23 119.0 . . ?
C23 C24 C25 118.21(16) . . ?
C23 C24 C28 120.37(17) . . ?
C25 C24 C28 121.40(17) . . ?
C24 C25 H25 119.1 . . ?
C24 C25 C26 121.84(16) . . ?
C26 C25 H25 119.1 . . ?
C21 C26 C29 123.32(15) . . ?
C25 C26 C21 119.71(16) . . ?
C25 C26 C29 116.96(15) . . ?
C22 C27 H27A 109.5 . . ?
C22 C27 H27B 109.5 . . ?
C22 C27 H27C 109.5 . . ?
H27A C27 H27B 109.5 . . ?
H27A C27 H27C 109.5 . . ?
H27B C27 H27C 109.5 . . ?
C24 C28 H28A 109.5 . . ?
C24 C28 H28B 109.5 . . ?
C24 C28 H28C 109.5 . . ?
H28A C28 H28B 109.5 . . ?
H28A C28 H28C 109.5 . . ?
H28B C28 H28C 109.5 . . ?
C26 C29 H29A 109.5 . . ?
C26 C29 H29B 109.5 . . ?
C26 C29 H29C 109.5 . . ?
H29A C29 H29B 109.5 . . ?
H29A C29 H29C 109.5 . . ?
H29B C29 H29C 109.5 . . ?
C31 C30 Ge1 121.83(11) . . ?
C31 C30 C35 118.50(14) . . ?
C35 C30 Ge1 119.26(12) . . ?
C30 C31 C36 123.07(14) . . ?
C32 C31 C30 119.86(14) . . ?
C32 C31 C36 116.99(14) . . ?
C31 C32 H32 119.0 . . ?
C33 C32 C31 121.94(15) . . ?
C33 C32 H32 119.0 . . ?
C32 C33 C37 120.47(15) . . ?
C34 C33 C32 117.73(15) . . ?
C34 C33 C37 121.79(15) . . ?
C33 C34 H34 118.8 . . ?
C33 C34 C35 122.31(15) . . ?
C35 C34 H34 118.8 . . ?
C30 C35 C38 123.76(14) . . ?
C34 C35 C30 119.48(15) . . ?
C34 C35 C38 116.73(15) . . ?
C31 C36 H36A 109.5 . . ?
C31 C36 H36B 109.5 . . ?
C31 C36 H36C 109.5 . . ?
H36A C36 H36B 109.5 . . ?
H36A C36 H36C 109.5 . . ?
H36B C36 H36C 109.5 . . ?
C33 C37 H37A 109.5 . . ?
C33 C37 H37B 109.5 . . ?
C33 C37 H37C 109.5 . . ?
H37A C37 H37B 109.5 . . ?
H37A C37 H37C 109.5 . . ?
H37B C37 H37C 109.5 . . ?
C35 C38 H38A 109.5 . . ?
C35 C38 H38B 109.5 . . ?
C35 C38 H38C 109.5 . . ?
H38A C38 H38B 109.5 . . ?
H38A C38 H38C 109.5 . . ?
H38B C38 H38C 109.5 . . ?

loop_
_geom_bond_atom_site_label_1
_geom_bond_atom_site_label_2
_geom_bond_distance
_geom_bond_site_symmetry_2
_geom_bond_publ_flag
Ge1 C1 2.0672(17) . ?
Ge1 C11 2.0522(17) . ?
Ge1 C21 1.9706(16) . ?
Ge1 C30 1.9823(16) . ?
O1 C1 1.212(2) . ?
C1 C2 1.521(2) . ?
C2 C3 1.403(2) . ?
C2 C7 1.410(2) . ?
O2 C11 1.214(2) . ?
C3 C4 1.390(3) . ?
C3 C8 1.509(2) . ?
C4 H4 0.9500 . ?
C4 C5 1.379(3) . ?
C5 C6 1.405(2) . ?
C5 C9 1.502(3) . ?
C6 H6 0.9500 . ?
C6 C7 1.377(2) . ?
C7 C10 1.517(2) . ?
C8 H8A 0.9800 . ?
C8 H8B 0.9800 . ?
C8 H8C 0.9800 . ?
C9 H9A 0.9800 . ?
C9 H9B 0.9800 . ?
C9 H9C 0.9800 . ?
C13 C12 1.406(2) . ?
C13 C14 1.394(2) . ?
C13 C18 1.506(2) . ?
C12 C11 1.509(2) . ?
C12 C17 1.411(2) . ?
C10 H10A 0.9800 . ?
C10 H10B 0.9800 . ?
C10 H10C 0.9800 . ?
C14 H14 0.9500 . ?
C14 C15 1.394(3) . ?
C15 C16 1.393(2) . ?
C15 C19 1.510(2) . ?
C16 H16 0.9500 . ?
C16 C17 1.393(2) . ?
C17 C20 1.513(2) . ?
C18 H18A 0.9800 . ?
C18 H18B 0.9800 . ?
C18 H18C 0.9800 . ?
C19 H19A 0.9800 . ?
C19 H19B 0.9800 . ?
C19 H19C 0.9800 . ?
C20 H20A 0.9800 . ?
C20 H20B 0.9800 . ?
C20 H20C 0.9800 . ?
C21 C22 1.414(2) . ?
C21 C26 1.412(2) . ?
C22 C23 1.396(2) . ?
C22 C27 1.513(2) . ?
C23 H23 0.9500 . ?
C23 C24 1.387(3) . ?
C24 C25 1.388(3) . ?
C24 C28 1.512(2) . ?
C25 H25 0.9500 . ?
C25 C26 1.398(2) . ?
C26 C29 1.514(2) . ?
C27 H27A 0.9800 . ?
C27 H27B 0.9800 . ?
C27 H27C 0.9800 . ?
C28 H28A 0.9800 . ?
C28 H28B 0.9800 . ?
C28 H28C 0.9800 . ?
C29 H29A 0.9800 . ?
C29 H29B 0.9800 . ?
C29 H29C 0.9800 . ?
C30 C31 1.414(2) . ?
C30 C35 1.416(2) . ?
C31 C32 1.397(2) . ?
C31 C36 1.514(2) . ?
C32 H32 0.9500 . ?
C32 C33 1.392(2) . ?
C33 C34 1.391(2) . ?
C33 C37 1.506(2) . ?
C34 H34 0.9500 . ?
C34 C35 1.398(2) . ?
C35 C38 1.517(2) . ?
C36 H36A 0.9800 . ?
C36 H36B 0.9800 . ?
C36 H36C 0.9800 . ?
C37 H37A 0.9800 . ?
C37 H37B 0.9800 . ?
C37 H37C 0.9800 . ?
C38 H38A 0.9800 . ?
C38 H38B 0.9800 . ?
C38 H38C 0.9800 . ?

loop_
_geom_torsion_atom_site_label_1
_geom_torsion_atom_site_label_2
_geom_torsion_atom_site_label_3
_geom_torsion_atom_site_label_4
_geom_torsion
_geom_torsion_site_symmetry_1
_geom_torsion_site_symmetry_2
_geom_torsion_site_symmetry_3
_geom_torsion_site_symmetry_4
_geom_torsion_publ_flag
Ge1 C1 C2 C3 -77.09(18) . . . . ?
Ge1 C1 C2 C7 104.76(15) . . . . ?
Ge1 C21 C22 C23 -178.74(13) . . . . ?
Ge1 C21 C22 C27 1.5(2) . . . . ?
Ge1 C21 C26 C25 178.54(12) . . . . ?
Ge1 C21 C26 C29 -2.5(2) . . . . ?
Ge1 C30 C31 C32 -177.46(12) . . . . ?
Ge1 C30 C31 C36 -0.8(2) . . . . ?
Ge1 C30 C35 C34 176.13(12) . . . . ?
Ge1 C30 C35 C38 -2.0(2) . . . . ?
O1 C1 C2 C3 101.40(19) . . . . ?
O1 C1 C2 C7 -76.7(2) . . . . ?
C1 C2 C3 C4 -179.98(15) . . . . ?
C1 C2 C3 C8 -4.0(2) . . . . ?
C1 C2 C7 C6 179.91(15) . . . . ?
C1 C2 C7 C10 0.8(2) . . . . ?
C2 C3 C4 C5 0.1(3) . . . . ?
C3 C2 C7 C6 1.7(2) . . . . ?
C3 C2 C7 C10 -177.39(16) . . . . ?
C3 C4 C5 C6 1.7(3) . . . . ?
C3 C4 C5 C9 -179.53(17) . . . . ?
C4 C5 C6 C7 -1.8(3) . . . . ?
C5 C6 C7 C2 0.1(3) . . . . ?
C5 C6 C7 C10 179.24(16) . . . . ?
C7 C2 C3 C4 -1.8(2) . . . . ?
C7 C2 C3 C8 174.16(16) . . . . ?
C8 C3 C4 C5 -176.06(17) . . . . ?
C9 C5 C6 C7 179.46(17) . . . . ?
C13 C12 C11 Ge1 -74.71(18) . . . . ?
C13 C12 C11 O2 121.45(18) . . . . ?
C13 C12 C17 C16 4.7(2) . . . . ?
C13 C12 C17 C20 -175.95(16) . . . . ?
C13 C14 C15 C16 3.2(3) . . . . ?
C13 C14 C15 C19 -177.68(17) . . . . ?
C12 C13 C14 C15 -0.1(3) . . . . ?
C11 C12 C17 C16 -173.69(15) . . . . ?
C11 C12 C17 C20 5.6(2) . . . . ?
C14 C13 C12 C11 174.50(15) . . . . ?
C14 C13 C12 C17 -3.9(2) . . . . ?
C14 C15 C16 C17 -2.3(3) . . . . ?
C15 C16 C17 C12 -1.6(3) . . . . ?
C15 C16 C17 C20 179.05(17) . . . . ?
C17 C12 C11 Ge1 103.69(16) . . . . ?
C17 C12 C11 O2 -60.1(2) . . . . ?
C18 C13 C12 C11 -9.0(2) . . . . ?
C18 C13 C12 C17 172.65(16) . . . . ?
C18 C13 C14 C15 -176.75(16) . . . . ?
C19 C15 C16 C17 178.57(17) . . . . ?
C21 C22 C23 C24 0.5(3) . . . . ?
C22 C21 C26 C25 1.1(2) . . . . ?
C22 C21 C26 C29 -179.90(15) . . . . ?
C22 C23 C24 C25 0.9(3) . . . . ?
C22 C23 C24 C28 179.47(17) . . . . ?
C23 C24 C25 C26 -1.2(3) . . . . ?
C24 C25 C26 C21 0.2(3) . . . . ?
C24 C25 C26 C29 -178.82(16) . . . . ?
C26 C21 C22 C23 -1.5(2) . . . . ?
C26 C21 C22 C27 178.79(16) . . . . ?
C27 C22 C23 C24 -179.77(16) . . . . ?
C28 C24 C25 C26 -179.80(16) . . . . ?
C30 C31 C32 C33 2.7(2) . . . . ?
C31 C30 C35 C34 3.3(2) . . . . ?
C31 C30 C35 C38 -174.79(16) . . . . ?
C31 C32 C33 C34 1.0(3) . . . . ?
C31 C32 C33 C37 179.90(16) . . . . ?
C32 C33 C34 C35 -2.5(3) . . . . ?
C33 C34 C35 C30 0.4(3) . . . . ?
C33 C34 C35 C38 178.62(16) . . . . ?
C35 C30 C31 C32 -4.8(2) . . . . ?
C35 C30 C31 C36 171.80(15) . . . . ?
C36 C31 C32 C33 -174.09(15) . . . . ?
C37 C33 C34 C35 178.53(17) . . . . ?
